data_4310451
loop_
_publ_author_name
'Kenji Matsuda'
'Kohsuke Takayama'
'Masahiro Irie'

_publ_contact_author
;Dr. Kenji Matsuda
Department of Chemistry and Biochemistry
Graduate School of Engineering, Kyushu University
Hakozaki 6-10-1, Higashi-ku, Fukuoka, Japan
;
_publ_section_title
;
 Photochromism of Metal Complexes Composed of Diarylethene Ligands and
 Zn(II), Mn(II), and Cu(II) Hexafluoroacetylacetonates
;
_journal_name_full 'Inorganic Chemistry'
_journal_page_first 482
_journal_page_last 489
_journal_paper_doi 10.1021/ic035020r
_journal_volume 43
_journal_year 2004
_chemical_formula_sum 'C35 H18 F18 Mn N2 O4 S2'
_chemical_formula_weight 991.57
_chemical_name_systematic
; 
1,2-bis(5-(4-pyridyl)-2-methyl-3-thienyl)hexafluorocyclopentene
bis(hexafluoroacetylacetonato)manganese(II) complex
;
_chemical_temperature_decomposition 200
_space_group_IT_number 2
_symmetry_cell_setting triclinic
_symmetry_space_group_name_Hall '-P 1'
_symmetry_space_group_name_H-M 'P -1'
_atom_sites_solution_hydrogens geom
_atom_sites_solution_primary direct
_atom_sites_solution_secondary difmap
_audit_creation_method SHELXL-97
_cell_angle_alpha 90.0680(10)
_cell_angle_beta 92.0120(10)
_cell_angle_gamma 112.1240(10)
_cell_formula_units_Z 2
_cell_length_a 10.0408(7)
_cell_length_b 11.6439(8)
_cell_length_c 17.7049(13)
_cell_measurement_temperature 95(2)
_cell_measurement_theta_max 27.53
_cell_measurement_theta_min 1.15
_cell_volume 1916.1(2)
_computing_cell_refinement 'Bruker SMART'
_computing_data_collection 'Bruker SMART'
_computing_data_reduction 'Bruker SHELXTL'
_computing_molecular_graphics 'Bruker SHELXTL'
_computing_publication_material 'Bruker SHELXTL'
_computing_structure_refinement 'SHELXL-97 (Sheldrick, 1997)'
_computing_structure_solution 'SHELXS-97 (Sheldrick, 1990)'
_diffrn_ambient_temperature 293(2)
_diffrn_measured_fraction_theta_full 0.926
_diffrn_measured_fraction_theta_max 0.926
_diffrn_measurement_device_type 'CCD area detector'
_diffrn_measurement_method 'omega scans'
_diffrn_radiation_monochromator graphite
_diffrn_radiation_source 'sealed tube'
_diffrn_radiation_type MoK\a
_diffrn_radiation_wavelength 0.71073
_diffrn_reflns_av_R_equivalents 0.0226
_diffrn_reflns_av_sigmaI/netI 0.0278
_diffrn_reflns_limit_h_max 12
_diffrn_reflns_limit_h_min -13
_diffrn_reflns_limit_k_max 15
_diffrn_reflns_limit_k_min -14
_diffrn_reflns_limit_l_max 20
_diffrn_reflns_limit_l_min -22
_diffrn_reflns_number 16312
_diffrn_reflns_theta_full 27.53
_diffrn_reflns_theta_max 27.53
_diffrn_reflns_theta_min 1.15
_diffrn_standards_decay_% 0.09
_exptl_absorpt_coefficient_mu 0.584
_exptl_absorpt_correction_T_max 1.000000
_exptl_absorpt_correction_T_min 0.848246
_exptl_absorpt_correction_type multi-scan
_exptl_absorpt_process_details 'Bruker SADABS'
_exptl_crystal_colour yellow
_exptl_crystal_density_diffrn 1.719
_exptl_crystal_density_method 'not measured'
_exptl_crystal_description rhombus
_exptl_crystal_F_000 986
_exptl_crystal_size_max 0.5
_exptl_crystal_size_mid 0.4
_exptl_crystal_size_min 0.1
_refine_diff_density_max 1.054
_refine_diff_density_min -0.836
_refine_diff_density_rms 0.072
_refine_ls_extinction_method none
_refine_ls_goodness_of_fit_ref 1.039
_refine_ls_hydrogen_treatment mixed
_refine_ls_matrix_type full
_refine_ls_number_parameters 556
_refine_ls_number_reflns 8169
_refine_ls_number_restraints 0
_refine_ls_restrained_S_all 1.039
_refine_ls_R_factor_all 0.0499
_refine_ls_R_factor_gt 0.0409
_refine_ls_shift/su_max 0.002
_refine_ls_shift/su_mean 0.000
_refine_ls_structure_factor_coef Fsqd
_refine_ls_weighting_details 'calc w=1/[\s^2^(Fo^2^)+(0.0471P)^2^+2.0514P] where P=(Fo^2^+2Fc^2^)/3'
_refine_ls_weighting_scheme calc
_refine_ls_wR_factor_gt 0.0991
_refine_ls_wR_factor_ref 0.1042
_reflns_number_gt 6917
_reflns_number_total 8169
_reflns_threshold_expression >2sigma(I)
_cod_data_source_file ic035020rsi20030830_014130_1.cif
_cod_data_source_block 1aMn(hfac)2
_cod_depositor_comments
;
The following automatic conversions were performed:
'_symmetry_cell_setting' value 'Triclinic' changed to 'triclinic'
according to '/home/adriana/struct/CIF-dictionaries/cif_core.dic'
dictionary named 'cif_core.dic' version 2.4.1 from 2010-06-29.

Automatic conversion script
Id: cif_fix_enum 1555 2011-01-17 13:19:09Z saulius 

The following automatic conversions were performed:

'_chemical_melting_point' tag was changed to
'_chemical_temperature_decomposition' since the value had been
'200(decomp.)'. The value '200(decomp.)' was changed to '200'.

Automatic conversion script
Id: cif_fix_values 1569 2011-02-09 13:29:24Z adriana 
;
_cod_database_code 4310451

loop_
_symmetry_equiv_pos_as_xyz
'x, y, z'
'-x, -y, -z'

loop_
_atom_site_label
_atom_site_type_symbol
_atom_site_fract_x
_atom_site_fract_y
_atom_site_fract_z
_atom_site_U_iso_or_equiv
_atom_site_adp_type
_atom_site_occupancy
_atom_site_symmetry_multiplicity
_atom_site_calc_flag
_atom_site_refinement_flags
_atom_site_disorder_assembly
_atom_site_disorder_group
C1 C 0.4756(2) 0.8758(2) 1.10677(12) 0.0213(4) Uani 1 1 d . . .
C2 C 0.4976(2) 0.7887(2) 1.06147(12) 0.0214(4) Uani 1 1 d . . .
C3 C 0.4025(2) 0.7556(2) 0.99642(12) 0.0227(4) Uani 1 1 d . . .
H3 H 0.4041 0.6986 0.9600 0.027 Uiso 1 1 calc R . .
C4 C 0.3090(2) 0.8154(2) 0.99253(12) 0.0210(4) Uani 1 1 d . . .
C5 C 0.6114(2) 0.7394(2) 1.07443(12) 0.0219(4) Uani 1 1 d . A .
C6 C 0.6953(2) 0.7252(2) 1.00842(13) 0.0238(5) Uani 1 1 d . . .
C7A C 0.7919(5) 0.6556(5) 1.0435(3) 0.0215(9) Uiso 0.489(3) 1 d P A 1
F3A F 0.9224(4) 0.6930(3) 1.01473(18) 0.0280(7) Uiso 0.489(3) 1 d P A 1
F4A F 0.7268(3) 0.5303(3) 1.03066(16) 0.0299(7) Uiso 0.489(3) 1 d P A 1
C8A C 0.7862(9) 0.6680(7) 1.1188(5) 0.028(2) Uiso 0.489(3) 1 d P A 1
F5A F 0.9110(3) 0.7853(3) 1.14896(17) 0.0300(7) Uiso 0.489(3) 1 d P A 1
F6A F 0.8087(3) 0.5878(3) 1.16873(16) 0.0282(7) Uiso 0.489(3) 1 d P A 1
C7B C 0.8348(5) 0.7231(4) 1.0417(2) 0.0219(9) Uiso 0.511(3) 1 d P A 2
F3B F 0.9371(3) 0.8381(2) 1.04755(15) 0.0294(7) Uiso 0.511(3) 1 d P A 2
F4B F 0.8849(3) 0.6505(3) 1.00076(17) 0.0265(7) Uiso 0.511(3) 1 d P A 2
C8B C 0.7961(7) 0.6837(6) 1.1298(4) 0.0146(17) Uiso 0.511(3) 1 d P A 2
F5B F 0.9024(3) 0.7187(3) 1.17133(18) 0.0382(8) Uiso 0.511(3) 1 d P A 2
F6B F 0.7502(3) 0.5478(3) 1.12028(18) 0.0374(8) Uiso 0.511(3) 1 d P A 2
C9 C 0.6602(2) 0.7048(2) 1.13892(12) 0.0210(4) Uani 1 1 d . . .
C10 C 0.4599(2) 0.62850(19) 1.23064(12) 0.0209(4) Uani 1 1 d . . .
C11 C 0.6031(2) 0.6898(2) 1.21504(12) 0.0205(4) Uani 1 1 d . A .
C12 C 0.6926(2) 0.7327(2) 1.28152(12) 0.0216(4) Uani 1 1 d . . .
H12 H 0.7917 0.7749 1.2806 0.026 Uiso 1 1 calc R A .
C13 C 0.6192(2) 0.70617(19) 1.34654(12) 0.0200(4) Uani 1 1 d . A .
C14 C 0.5523(3) 0.9368(2) 1.17892(13) 0.0243(5) Uani 1 1 d . . .
H14A H 0.5000 0.8929 1.2211 0.036 Uiso 1 1 calc R . .
H14B H 0.5585 1.0211 1.1807 0.036 Uiso 1 1 calc R . .
H14C H 0.6474 0.9356 1.1811 0.036 Uiso 1 1 calc R . .
C15 C 0.3326(3) 0.5664(2) 1.17817(13) 0.0269(5) Uani 1 1 d . A .
H15A H 0.2857 0.6228 1.1668 0.040 Uiso 1 1 calc R . .
H15B H 0.2665 0.4942 1.2018 0.040 Uiso 1 1 calc R . .
H15C H 0.3639 0.5423 1.1323 0.040 Uiso 1 1 calc R . .
C16 C 0.2020(2) 0.8042(2) 0.93154(12) 0.0205(4) Uani 1 1 d . . .
C17 C 0.1463(2) 0.8956(2) 0.91610(13) 0.0229(4) Uani 1 1 d . . .
H17 H 0.1696 0.9644 0.9480 0.027 Uiso 1 1 calc R . .
C18 C 0.0562(2) 0.8827(2) 0.85304(13) 0.0242(5) Uani 1 1 d . . .
H18 H 0.0207 0.9447 0.8436 0.029 Uiso 1 1 calc R . .
C19 C 0.0647(2) 0.6946(2) 0.82210(13) 0.0231(4) Uani 1 1 d . . .
H19 H 0.0355 0.6246 0.7908 0.028 Uiso 1 1 calc R . .
C20 C 0.1543(2) 0.6999(2) 0.88388(13) 0.0228(4) Uani 1 1 d . . .
H20 H 0.1829 0.6340 0.8938 0.027 Uiso 1 1 calc R . .
C21 C 0.6782(2) 0.73118(19) 1.42409(12) 0.0200(4) Uani 1 1 d . . .
C22 C 0.6027(2) 0.6662(2) 1.48551(13) 0.0252(5) Uani 1 1 d . A .
H22 H 0.5089 0.6091 1.4783 0.030 Uiso 1 1 calc R . .
C23 C 0.6681(3) 0.6871(2) 1.55700(13) 0.0258(5) Uani 1 1 d . . .
H23 H 0.6163 0.6418 1.5968 0.031 Uiso 1 1 calc R A .
C24 C 0.8729(2) 0.8340(2) 1.51324(13) 0.0236(5) Uani 1 1 d . . .
H24 H 0.9655 0.8923 1.5224 0.028 Uiso 1 1 calc R A .
C25 C 0.8162(2) 0.8190(2) 1.44000(13) 0.0232(5) Uani 1 1 d . A .
H25 H 0.8695 0.8672 1.4016 0.028 Uiso 1 1 calc R . .
C26 C 0.0370(3) 0.6052(2) 0.62185(13) 0.0244(5) Uani 1 1 d . . .
C27 C 0.1563(3) 0.6965(2) 0.59139(14) 0.0273(5) Uani 1 1 d . . .
H27 H 0.2163 0.6723 0.5619 0.033 Uiso 1 1 calc R . .
C28 C 0.1891(2) 0.8228(2) 0.60333(13) 0.0238(5) Uani 1 1 d . . .
C29 C 0.0214(3) 0.4698(2) 0.61138(15) 0.0316(5) Uani 1 1 d . . .
C30 C 0.3242(3) 0.9147(2) 0.56705(16) 0.0324(5) Uani 1 1 d . . .
C31 C -0.3801(2) 0.7758(2) 0.73228(12) 0.0224(4) Uani 1 1 d . . .
C32 C -0.3511(2) 0.8995(2) 0.71536(13) 0.0250(5) Uani 1 1 d . . .
H32 H -0.4270 0.9267 0.7120 0.030 Uiso 1 1 calc R . .
C33 C -0.2116(2) 0.9844(2) 0.70324(12) 0.0220(4) Uani 1 1 d . . .
C34 C -0.5360(3) 0.6931(2) 0.74951(14) 0.0280(5) Uani 1 1 d . . .
C35 C -0.1942(2) 1.1195(2) 0.68820(15) 0.0272(5) Uani 1 1 d . . .
F1 F 0.7497(3) 0.82769(17) 0.96856(14) 0.0854(9) Uani 1 1 d . A .
F2 F 0.61750(18) 0.63743(18) 0.95923(10) 0.0548(5) Uani 1 1 d . A .
F7 F 0.0600(2) 0.42993(14) 0.67652(10) 0.0494(4) Uani 1 1 d . . .
F8 F -0.11417(17) 0.39656(13) 0.59392(9) 0.0374(4) Uani 1 1 d . . .
F9 F 0.10232(19) 0.45242(15) 0.55764(11) 0.0481(4) Uani 1 1 d . . .
F10 F 0.41486(18) 0.86272(16) 0.54561(12) 0.0547(5) Uani 1 1 d . . .
F11 F 0.39644(16) 1.00807(14) 0.61423(10) 0.0425(4) Uani 1 1 d . . .
F12 F 0.28575(18) 0.96359(15) 0.50536(9) 0.0429(4) Uani 1 1 d . . .
F13 F -0.54161(17) 0.64240(17) 0.81726(9) 0.0477(4) Uani 1 1 d . . .
F14 F -0.58872(15) 0.59982(13) 0.69946(9) 0.0369(3) Uani 1 1 d . . .
F15 F -0.62590(15) 0.75357(14) 0.74782(10) 0.0408(4) Uani 1 1 d . . .
F16 F -0.1628(3) 1.18489(16) 0.75171(11) 0.0650(6) Uani 1 1 d . . .
F17 F -0.31159(17) 1.13048(14) 0.65847(11) 0.0449(4) Uani 1 1 d . . .
F18 F -0.0913(2) 1.17124(16) 0.64063(14) 0.0655(6) Uani 1 1 d . . .
Mn1 Mn -0.08542(3) 0.78665(3) 0.688818(18) 0.01950(9) Uani 1 1 d . . .
N1 N 0.0170(2) 0.78545(17) 0.80457(11) 0.0222(4) Uani 1 1 d . . .
N2 N 0.8022(2) 0.76927(17) 1.57218(10) 0.0220(4) Uani 1 1 d . . .
O1 O -0.05921(17) 0.61715(14) 0.66056(9) 0.0249(3) Uani 1 1 d . . .
O2 O 0.12121(16) 0.87468(14) 0.63896(9) 0.0232(3) Uani 1 1 d . . .
O3 O -0.29575(16) 0.71919(14) 0.73547(9) 0.0223(3) Uani 1 1 d . . .
O4 O -0.09613(16) 0.96696(14) 0.70470(9) 0.0230(3) Uani 1 1 d . . .
S1 S 0.33919(6) 0.91628(5) 1.06890(3) 0.02213(12) Uani 1 1 d . . .
S2 S 0.43717(6) 0.62559(5) 1.32661(3) 0.02162(12) Uani 1 1 d . A .

loop_
_atom_site_aniso_label
_atom_site_aniso_U_11
_atom_site_aniso_U_22
_atom_site_aniso_U_33
_atom_site_aniso_U_23
_atom_site_aniso_U_13
_atom_site_aniso_U_12
C1 0.0229(11) 0.0228(11) 0.0189(10) 0.0053(8) 0.0032(8) 0.0093(9)
C2 0.0217(10) 0.0258(11) 0.0173(10) 0.0027(8) 0.0029(8) 0.0094(9)
C3 0.0255(11) 0.0281(11) 0.0168(10) 0.0007(8) 0.0023(9) 0.0127(9)
C4 0.0233(11) 0.0225(11) 0.0175(10) 0.0026(8) 0.0027(8) 0.0088(9)
C5 0.0220(11) 0.0260(11) 0.0185(11) -0.0007(8) 0.0013(9) 0.0101(9)
C6 0.0267(11) 0.0263(11) 0.0197(11) -0.0019(9) 0.0016(9) 0.0113(9)
C9 0.0204(10) 0.0217(10) 0.0208(11) 0.0000(8) 0.0003(8) 0.0079(8)
C10 0.0234(11) 0.0197(10) 0.0205(11) 0.0040(8) 0.0003(9) 0.0092(9)
C11 0.0222(10) 0.0223(10) 0.0194(11) 0.0027(8) 0.0013(8) 0.0110(9)
C12 0.0200(10) 0.0239(11) 0.0218(11) 0.0027(8) 0.0001(9) 0.0092(9)
C13 0.0201(10) 0.0190(10) 0.0219(11) 0.0029(8) 0.0008(8) 0.0085(8)
C14 0.0289(12) 0.0233(11) 0.0213(11) 0.0005(9) 0.0008(9) 0.0107(9)
C15 0.0262(11) 0.0269(12) 0.0234(12) 0.0040(9) -0.0032(9) 0.0056(9)
C16 0.0186(10) 0.0247(11) 0.0194(10) 0.0070(8) 0.0063(8) 0.0092(8)
C17 0.0236(11) 0.0225(11) 0.0229(11) 0.0021(8) 0.0037(9) 0.0087(9)
C18 0.0244(11) 0.0236(11) 0.0267(12) 0.0058(9) 0.0047(9) 0.0112(9)
C19 0.0221(11) 0.0250(11) 0.0235(11) 0.0018(9) 0.0024(9) 0.0100(9)
C20 0.0239(11) 0.0238(11) 0.0236(11) 0.0043(9) 0.0032(9) 0.0118(9)
C21 0.0230(11) 0.0195(10) 0.0197(10) 0.0020(8) 0.0016(8) 0.0103(8)
C22 0.0232(11) 0.0252(11) 0.0224(11) 0.0016(9) 0.0018(9) 0.0038(9)
C23 0.0272(12) 0.0259(11) 0.0203(11) 0.0044(9) 0.0051(9) 0.0050(9)
C24 0.0202(10) 0.0230(11) 0.0254(11) 0.0042(9) 0.0000(9) 0.0056(9)
C25 0.0230(11) 0.0244(11) 0.0211(11) 0.0063(9) 0.0032(9) 0.0073(9)
C26 0.0286(12) 0.0240(11) 0.0222(11) -0.0009(9) -0.0042(9) 0.0122(9)
C27 0.0261(12) 0.0275(12) 0.0308(13) -0.0016(9) 0.0041(10) 0.0125(10)
C28 0.0197(10) 0.0264(11) 0.0248(12) 0.0012(9) -0.0009(9) 0.0085(9)
C29 0.0350(13) 0.0254(12) 0.0365(14) 0.0005(10) -0.0016(11) 0.0140(10)
C30 0.0240(12) 0.0300(13) 0.0438(15) 0.0025(11) 0.0074(11) 0.0105(10)
C31 0.0209(11) 0.0258(11) 0.0180(11) -0.0012(8) 0.0022(8) 0.0060(9)
C32 0.0212(11) 0.0253(11) 0.0299(12) 0.0007(9) 0.0044(9) 0.0101(9)
C33 0.0233(11) 0.0224(11) 0.0210(11) 0.0002(8) 0.0008(9) 0.0096(9)
C34 0.0241(11) 0.0292(12) 0.0286(12) 0.0007(10) 0.0063(10) 0.0072(10)
C35 0.0205(11) 0.0235(11) 0.0379(14) 0.0006(10) 0.0023(10) 0.0086(9)
F1 0.127(2) 0.0337(10) 0.1083(18) 0.0278(10) 0.1004(17) 0.0362(11)
F2 0.0354(9) 0.0738(13) 0.0519(11) -0.0431(9) 0.0003(8) 0.0171(9)
F7 0.0679(12) 0.0303(8) 0.0522(11) 0.0049(7) -0.0189(9) 0.0227(8)
F8 0.0391(8) 0.0234(7) 0.0459(9) -0.0052(6) -0.0034(7) 0.0081(6)
F9 0.0521(10) 0.0313(8) 0.0666(12) -0.0056(8) 0.0164(9) 0.0210(8)
F10 0.0333(9) 0.0411(9) 0.0936(15) 0.0057(9) 0.0315(9) 0.0159(7)
F11 0.0242(7) 0.0351(8) 0.0580(11) -0.0040(7) 0.0018(7) -0.0003(6)
F12 0.0427(9) 0.0437(9) 0.0384(9) 0.0120(7) 0.0162(7) 0.0104(7)
F13 0.0348(9) 0.0629(11) 0.0336(9) 0.0157(8) 0.0118(7) 0.0042(8)
F14 0.0250(7) 0.0305(8) 0.0482(9) -0.0078(7) 0.0029(7) 0.0025(6)
F15 0.0223(7) 0.0352(8) 0.0642(11) -0.0027(7) 0.0131(7) 0.0091(6)
F16 0.1062(17) 0.0317(9) 0.0576(12) -0.0175(8) -0.0322(12) 0.0296(10)
F17 0.0342(8) 0.0314(8) 0.0712(12) 0.0102(8) -0.0070(8) 0.0155(7)
F18 0.0558(11) 0.0392(10) 0.1160(18) 0.0407(10) 0.0523(12) 0.0301(9)
Mn1 0.01891(16) 0.02047(17) 0.01969(17) 0.00290(12) 0.00118(13) 0.00802(13)
N1 0.0200(9) 0.0238(9) 0.0234(10) 0.0046(7) 0.0032(7) 0.0087(7)
N2 0.0251(9) 0.0202(9) 0.0206(9) 0.0028(7) 0.0021(8) 0.0083(8)
O1 0.0276(8) 0.0216(8) 0.0251(8) 0.0019(6) 0.0008(7) 0.0088(7)
O2 0.0217(8) 0.0222(8) 0.0263(8) 0.0016(6) 0.0028(6) 0.0089(6)
O3 0.0216(8) 0.0232(8) 0.0214(8) 0.0033(6) 0.0028(6) 0.0076(6)
O4 0.0184(7) 0.0224(8) 0.0282(8) 0.0009(6) -0.0009(6) 0.0076(6)
S1 0.0258(3) 0.0233(3) 0.0204(3) 0.0011(2) 0.0011(2) 0.0128(2)
S2 0.0200(3) 0.0232(3) 0.0203(3) 0.0043(2) 0.0022(2) 0.0065(2)

loop_
_atom_type_symbol
_atom_type_description
_atom_type_scat_dispersion_real
_atom_type_scat_dispersion_imag
_atom_type_scat_source
C C 0.0033 0.0016 'International Tables Vol C Tables 4.2.6.8 and 6.1.1.4'
H H 0.0000 0.0000 'International Tables Vol C Tables 4.2.6.8 and 6.1.1.4'
N N 0.0061 0.0033 'International Tables Vol C Tables 4.2.6.8 and 6.1.1.4'
O O 0.0106 0.0060 'International Tables Vol C Tables 4.2.6.8 and 6.1.1.4'
F F 0.0171 0.0103 'International Tables Vol C Tables 4.2.6.8 and 6.1.1.4'
S S 0.1246 0.1234 'International Tables Vol C Tables 4.2.6.8 and 6.1.1.4'
Mn Mn 0.3368 0.7283 'International Tables Vol C Tables 4.2.6.8 and 6.1.1.4'

loop_
_geom_angle_atom_site_label_1
_geom_angle_atom_site_label_2
_geom_angle_atom_site_label_3
_geom_angle
_geom_angle_site_symmetry_1
_geom_angle_site_symmetry_3
_geom_angle_publ_flag
C2 C1 C14 130.0(2) . . ?
C2 C1 S1 110.70(17) . . ?
C14 C1 S1 119.34(16) . . ?
C1 C2 C3 112.5(2) . . ?
C1 C2 C5 125.1(2) . . ?
C3 C2 C5 122.4(2) . . ?
C4 C3 C2 113.8(2) . . ?
C3 C4 C16 126.6(2) . . ?
C3 C4 S1 110.34(17) . . ?
C16 C4 S1 123.01(16) . . ?
C9 C5 C2 130.4(2) . . ?
C9 C5 C6 110.44(19) . . ?
C2 C5 C6 119.17(19) . . ?
F1 C6 F2 105.6(2) . . ?
F1 C6 C5 113.22(19) . . ?
F2 C6 C5 113.44(19) . . ?
F1 C6 C7B 98.1(3) . . ?
F2 C6 C7B 119.6(3) . . ?
C5 C6 C7B 106.1(2) . . ?
F1 C6 C7A 122.5(3) . . ?
F2 C6 C7A 97.8(2) . . ?
C5 C6 C7A 103.6(2) . . ?
C7B C6 C7A 27.5(2) . . ?
F3A C7A C8A 117.0(5) . . ?
F3A C7A F4A 107.5(4) . . ?
C8A C7A F4A 103.8(5) . . ?
F3A C7A C6 113.0(4) . . ?
C8A C7A C6 104.7(4) . . ?
F4A C7A C6 110.5(3) . . ?
C7A C8A F6A 122.8(6) . . ?
C7A C8A C9 111.2(6) . . ?
F6A C8A C9 113.0(6) . . ?
C7A C8A F5A 110.8(6) . . ?
F6A C8A F5A 96.5(5) . . ?
C9 C8A F5A 98.6(5) . . ?
F3B C7B F4B 108.9(4) . . ?
F3B C7B C6 111.4(3) . . ?
F4B C7B C6 112.3(3) . . ?
F3B C7B C8B 104.0(4) . . ?
F4B C7B C8B 117.0(4) . . ?
C6 C7B C8B 102.9(3) . . ?
F5B C8B F6B 107.4(5) . . ?
F5B C8B C9 127.6(6) . . ?
F6B C8B C9 104.8(4) . . ?
F5B C8B C7B 111.9(5) . . ?
F6B C8B C7B 98.4(4) . . ?
C9 C8B C7B 102.9(4) . . ?
C5 C9 C11 130.1(2) . . ?
C5 C9 C8B 113.0(3) . . ?
C11 C9 C8B 116.8(3) . . ?
C5 C9 C8A 107.2(4) . . ?
C11 C9 C8A 122.4(3) . . ?
C8B C9 C8A 9.7(4) . . ?
C11 C10 C15 130.0(2) . . ?
C11 C10 S2 110.48(16) . . ?
C15 C10 S2 119.55(17) . . ?
C10 C11 C12 112.7(2) . . ?
C10 C11 C9 124.4(2) . . ?
C12 C11 C9 122.8(2) . . ?
C13 C12 C11 113.6(2) . . ?
C12 C13 C21 127.7(2) . . ?
C12 C13 S2 110.42(17) . . ?
C21 C13 S2 121.77(16) . . ?
C20 C16 C17 116.7(2) . . ?
C20 C16 C4 119.83(19) . . ?
C17 C16 C4 123.4(2) . . ?
C18 C17 C16 119.5(2) . . ?
N1 C18 C17 123.6(2) . . ?
N1 C19 C20 123.5(2) . . ?
C19 C20 C16 119.9(2) . . ?
C25 C21 C22 116.7(2) . . ?
C25 C21 C13 121.0(2) . . ?
C22 C21 C13 122.3(2) . . ?
C23 C22 C21 119.8(2) . . ?
N2 C23 C22 123.7(2) . . ?
N2 C24 C25 123.9(2) . . ?
C24 C25 C21 119.6(2) . . ?
O1 C26 C27 129.1(2) . . ?
O1 C26 C29 113.4(2) . . ?
C27 C26 C29 117.4(2) . . ?
C26 C27 C28 122.6(2) . . ?
O2 C28 C27 128.9(2) . . ?
O2 C28 C30 113.4(2) . . ?
C27 C28 C30 117.7(2) . . ?
F8 C29 F9 107.0(2) . . ?
F8 C29 F7 107.7(2) . . ?
F9 C29 F7 107.5(2) . . ?
F8 C29 C26 111.4(2) . . ?
F9 C29 C26 114.1(2) . . ?
F7 C29 C26 109.0(2) . . ?
F11 C30 F10 107.7(2) . . ?
F11 C30 F12 107.3(2) . . ?
F10 C30 F12 107.4(2) . . ?
F11 C30 C28 111.2(2) . . ?
F10 C30 C28 113.4(2) . . ?
F12 C30 C28 109.7(2) . . ?
O3 C31 C32 129.0(2) . . ?
O3 C31 C34 113.20(19) . . ?
C32 C31 C34 117.8(2) . . ?
C31 C32 C33 122.4(2) . . ?
O4 C33 C32 128.9(2) . . ?
O4 C33 C35 114.15(19) . . ?
C32 C33 C35 116.93(19) . . ?
F13 C34 F14 106.7(2) . . ?
F13 C34 F15 108.0(2) . . ?
F14 C34 F15 106.9(2) . . ?
F13 C34 C31 110.7(2) . . ?
F14 C34 C31 110.81(19) . . ?
F15 C34 C31 113.5(2) . . ?
F18 C35 F16 108.9(2) . . ?
F18 C35 F17 106.5(2) . . ?
F16 C35 F17 106.3(2) . . ?
F18 C35 C33 110.71(19) . . ?
F16 C35 C33 110.5(2) . . ?
F17 C35 C33 113.69(19) . . ?
O1 Mn1 O3 101.91(6) . . ?
O1 Mn1 O2 84.45(6) . . ?
O3 Mn1 O2 173.04(6) . . ?
O1 Mn1 O4 172.68(6) . . ?
O3 Mn1 O4 84.19(6) . . ?
O2 Mn1 O4 89.27(6) . . ?
O1 Mn1 N1 89.49(6) . . ?
O3 Mn1 N1 90.60(6) . . ?
O2 Mn1 N1 92.29(6) . . ?
O4 Mn1 N1 94.52(6) . . ?
O1 Mn1 N2 86.38(6) . 1_454 ?
O3 Mn1 N2 87.44(6) . 1_454 ?
O2 Mn1 N2 90.17(6) . 1_454 ?
O4 Mn1 N2 89.90(6) . 1_454 ?
N1 Mn1 N2 174.97(7) . 1_454 ?
C18 N1 C19 116.49(19) . . ?
C18 N1 Mn1 122.77(14) . . ?
C19 N1 Mn1 119.73(15) . . ?
C23 N2 C24 116.35(19) . . ?
C23 N2 Mn1 122.42(15) . 1_656 ?
C24 N2 Mn1 120.98(15) . 1_656 ?
C26 O1 Mn1 127.18(15) . . ?
C28 O2 Mn1 127.03(15) . . ?
C31 O3 Mn1 124.20(14) . . ?
C33 O4 Mn1 123.26(14) . . ?
C1 S1 C4 92.73(11) . . ?
C10 S2 C13 92.81(11) . . ?

loop_
_geom_bond_atom_site_label_1
_geom_bond_atom_site_label_2
_geom_bond_distance
_geom_bond_site_symmetry_2
_geom_bond_publ_flag
C1 C2 1.378(3) . ?
C1 C14 1.499(3) . ?
C1 S1 1.724(2) . ?
C2 C3 1.425(3) . ?
C2 C5 1.470(3) . ?
C3 C4 1.363(3) . ?
C4 C16 1.466(3) . ?
C4 S1 1.732(2) . ?
C5 C9 1.348(3) . ?
C5 C6 1.509(3) . ?
C6 F1 1.326(3) . ?
C6 F2 1.328(3) . ?
C6 C7B 1.510(5) . ?
C6 C7A 1.593(5) . ?
C7A F3A 1.335(6) . ?
C7A C8A 1.346(9) . ?
C7A F4A 1.370(6) . ?
C8A F6A 1.361(8) . ?
C8A C9 1.534(8) . ?
C8A F5A 1.544(9) . ?
C7B F3B 1.347(6) . ?
C7B F4B 1.355(5) . ?
C7B C8B 1.645(8) . ?
C8B F5B 1.209(7) . ?
C8B F6B 1.480(7) . ?
C8B C9 1.489(6) . ?
C9 C11 1.468(3) . ?
C10 C11 1.381(3) . ?
C10 C15 1.496(3) . ?
C10 S2 1.721(2) . ?
C11 C12 1.424(3) . ?
C12 C13 1.361(3) . ?
C13 C21 1.460(3) . ?
C13 S2 1.734(2) . ?
C16 C20 1.395(3) . ?
C16 C17 1.400(3) . ?
C17 C18 1.383(3) . ?
C18 N1 1.346(3) . ?
C19 N1 1.348(3) . ?
C19 C20 1.378(3) . ?
C21 C25 1.397(3) . ?
C21 C22 1.399(3) . ?
C22 C23 1.383(3) . ?
C23 N2 1.343(3) . ?
C24 N2 1.346(3) . ?
C24 C25 1.382(3) . ?
C26 O1 1.253(3) . ?
C26 C27 1.394(3) . ?
C26 C29 1.535(3) . ?
C27 C28 1.394(3) . ?
C28 O2 1.252(3) . ?
C28 C30 1.538(3) . ?
C29 F8 1.331(3) . ?
C29 F9 1.335(3) . ?
C29 F7 1.342(3) . ?
C30 F11 1.330(3) . ?
C30 F10 1.333(3) . ?
C30 F12 1.343(3) . ?
C31 O3 1.254(3) . ?
C31 C32 1.392(3) . ?
C31 C34 1.539(3) . ?
C32 C33 1.401(3) . ?
C33 O4 1.250(3) . ?
C33 C35 1.540(3) . ?
C34 F13 1.331(3) . ?
C34 F14 1.333(3) . ?
C34 F15 1.337(3) . ?
C35 F18 1.317(3) . ?
C35 F16 1.318(3) . ?
C35 F17 1.324(3) . ?
Mn1 O1 2.1478(16) . ?
Mn1 O3 2.1526(15) . ?
Mn1 O2 2.1595(16) . ?
Mn1 O4 2.1608(15) . ?
Mn1 N1 2.2630(19) . ?
Mn1 N2 2.2898(19) 1_454 ?
N2 Mn1 2.2898(19) 1_656 ?

loop_
_geom_torsion_atom_site_label_1
_geom_torsion_atom_site_label_2
_geom_torsion_atom_site_label_3
_geom_torsion_atom_site_label_4
_geom_torsion
_geom_torsion_site_symmetry_1
_geom_torsion_site_symmetry_2
_geom_torsion_site_symmetry_3
_geom_torsion_site_symmetry_4
_geom_torsion_publ_flag
C14 C1 C2 C3 -178.9(2) . . . . ?
S1 C1 C2 C3 -0.2(2) . . . . ?
C14 C1 C2 C5 -2.6(4) . . . . ?
S1 C1 C2 C5 176.07(18) . . . . ?
C1 C2 C3 C4 -0.5(3) . . . . ?
C5 C2 C3 C4 -177.0(2) . . . . ?
C2 C3 C4 C16 177.8(2) . . . . ?
C2 C3 C4 S1 1.0(3) . . . . ?
C1 C2 C5 C9 41.8(4) . . . . ?
C3 C2 C5 C9 -142.3(3) . . . . ?
C1 C2 C5 C6 -136.4(2) . . . . ?
C3 C2 C5 C6 39.6(3) . . . . ?
C9 C5 C6 F1 -126.8(3) . . . . ?
C2 C5 C6 F1 51.7(3) . . . . ?
C9 C5 C6 F2 112.9(2) . . . . ?
C2 C5 C6 F2 -68.6(3) . . . . ?
C9 C5 C6 C7B -20.3(3) . . . . ?
C2 C5 C6 C7B 158.2(3) . . . . ?
C9 C5 C6 C7A 8.0(3) . . . . ?
C2 C5 C6 C7A -173.5(3) . . . . ?
F1 C6 C7A F3A -14.5(5) . . . . ?
F2 C6 C7A F3A 99.7(4) . . . . ?
C5 C6 C7A F3A -143.8(3) . . . . ?
C7B C6 C7A F3A -45.0(5) . . . . ?
F1 C6 C7A C8A 113.9(5) . . . . ?
F2 C6 C7A C8A -132.0(5) . . . . ?
C5 C6 C7A C8A -15.5(5) . . . . ?
C7B C6 C7A C8A 83.4(6) . . . . ?
F1 C6 C7A F4A -135.0(3) . . . . ?
F2 C6 C7A F4A -20.9(4) . . . . ?
C5 C6 C7A F4A 95.7(3) . . . . ?
C7B C6 C7A F4A -165.5(7) . . . . ?
F3A C7A C8A F6A -78.5(8) . . . . ?
F4A C7A C8A F6A 39.7(8) . . . . ?
C6 C7A C8A F6A 155.6(6) . . . . ?
F3A C7A C8A C9 143.1(5) . . . . ?
F4A C7A C8A C9 -98.7(5) . . . . ?
C6 C7A C8A C9 17.1(7) . . . . ?
F3A C7A C8A F5A 34.5(7) . . . . ?
F4A C7A C8A F5A 152.7(4) . . . . ?
C6 C7A C8A F5A -91.4(5) . . . . ?
F1 C6 C7B F3B 27.2(4) . . . . ?
F2 C6 C7B F3B 140.3(3) . . . . ?
C5 C6 C7B F3B -89.9(3) . . . . ?
C7A C6 C7B F3B -178.5(7) . . . . ?
F1 C6 C7B F4B -95.3(4) . . . . ?
F2 C6 C7B F4B 17.9(5) . . . . ?
C5 C6 C7B F4B 147.6(3) . . . . ?
C7A C6 C7B F4B 59.1(5) . . . . ?
F1 C6 C7B C8B 138.0(3) . . . . ?
F2 C6 C7B C8B -108.8(4) . . . . ?
C5 C6 C7B C8B 20.9(4) . . . . ?
C7A C6 C7B C8B -67.6(5) . . . . ?
F3B C7B C8B F5B -39.2(6) . . . . ?
F4B C7B C8B F5B 80.9(6) . . . . ?
C6 C7B C8B F5B -155.5(4) . . . . ?
F3B C7B C8B F6B -151.8(4) . . . . ?
F4B C7B C8B F6B -31.7(5) . . . . ?
C6 C7B C8B F6B 91.9(4) . . . . ?
F3B C7B C8B C9 100.8(4) . . . . ?
F4B C7B C8B C9 -139.1(4) . . . . ?
C6 C7B C8B C9 -15.5(5) . . . . ?
C2 C5 C9 C11 9.1(4) . . . . ?
C6 C5 C9 C11 -172.6(2) . . . . ?
C2 C5 C9 C8B -168.5(4) . . . . ?
C6 C5 C9 C8B 9.8(4) . . . . ?
C2 C5 C9 C8A -176.7(4) . . . . ?
C6 C5 C9 C8A 1.6(4) . . . . ?
F5B C8B C9 C5 135.0(6) . . . . ?
F6B C8B C9 C5 -98.6(4) . . . . ?
C7B C8B C9 C5 3.9(5) . . . . ?
F5B C8B C9 C11 -42.9(7) . . . . ?
F6B C8B C9 C11 83.5(4) . . . . ?
C7B C8B C9 C11 -174.1(3) . . . . ?
F5B C8B C9 C8A -170(4) . . . . ?
F6B C8B C9 C8A -44(3) . . . . ?
C7B C8B C9 C8A 59(3) . . . . ?
C7A C8A C9 C5 -12.8(7) . . . . ?
F6A C8A C9 C5 -155.6(5) . . . . ?
F5A C8A C9 C5 103.5(4) . . . . ?
C7A C8A C9 C11 161.9(4) . . . . ?
F6A C8A C9 C11 19.1(7) . . . . ?
F5A C8A C9 C11 -81.8(5) . . . . ?
C7A C8A C9 C8B -141(3) . . . . ?
F6A C8A C9 C8B 76(3) . . . . ?
F5A C8A C9 C8B -25(3) . . . . ?
C15 C10 C11 C12 -177.9(2) . . . . ?
S2 C10 C11 C12 0.5(2) . . . . ?
C15 C10 C11 C9 -0.7(4) . . . . ?
S2 C10 C11 C9 177.67(17) . . . . ?
C5 C9 C11 C10 46.2(4) . . . . ?
C8B C9 C11 C10 -136.3(4) . . . . ?
C8A C9 C11 C10 -127.2(4) . . . . ?
C5 C9 C11 C12 -136.9(3) . . . . ?
C8B C9 C11 C12 40.6(4) . . . . ?
C8A C9 C11 C12 49.7(5) . . . . ?
C10 C11 C12 C13 -0.7(3) . . . . ?
C9 C11 C12 C13 -178.0(2) . . . . ?
C11 C12 C13 C21 176.7(2) . . . . ?
C11 C12 C13 S2 0.7(2) . . . . ?
C3 C4 C16 C20 21.6(3) . . . . ?
S1 C4 C16 C20 -162.04(17) . . . . ?
C3 C4 C16 C17 -156.4(2) . . . . ?
S1 C4 C16 C17 20.0(3) . . . . ?
C20 C16 C17 C18 -4.2(3) . . . . ?
C4 C16 C17 C18 173.8(2) . . . . ?
C16 C17 C18 N1 0.4(3) . . . . ?
N1 C19 C20 C16 -0.9(3) . . . . ?
C17 C16 C20 C19 4.4(3) . . . . ?
C4 C16 C20 C19 -173.6(2) . . . . ?
C12 C13 C21 C25 19.3(3) . . . . ?
S2 C13 C21 C25 -165.08(17) . . . . ?
C12 C13 C21 C22 -158.4(2) . . . . ?
S2 C13 C21 C22 17.3(3) . . . . ?
C25 C21 C22 C23 -2.6(3) . . . . ?
C13 C21 C22 C23 175.1(2) . . . . ?
C21 C22 C23 N2 1.0(4) . . . . ?
N2 C24 C25 C21 -0.8(3) . . . . ?
C22 C21 C25 C24 2.5(3) . . . . ?
C13 C21 C25 C24 -175.2(2) . . . . ?
O1 C26 C27 C28 2.6(4) . . . . ?
C29 C26 C27 C28 -173.8(2) . . . . ?
C26 C27 C28 O2 -2.1(4) . . . . ?
C26 C27 C28 C30 179.7(2) . . . . ?
O1 C26 C29 F8 44.9(3) . . . . ?
C27 C26 C29 F8 -138.1(2) . . . . ?
O1 C26 C29 F9 166.2(2) . . . . ?
C27 C26 C29 F9 -16.9(3) . . . . ?
O1 C26 C29 F7 -73.7(3) . . . . ?
C27 C26 C29 F7 103.2(3) . . . . ?
O2 C28 C30 F11 42.8(3) . . . . ?
C27 C28 C30 F11 -138.7(2) . . . . ?
O2 C28 C30 F10 164.3(2) . . . . ?
C27 C28 C30 F10 -17.2(3) . . . . ?
O2 C28 C30 F12 -75.7(3) . . . . ?
C27 C28 C30 F12 102.8(2) . . . . ?
O3 C31 C32 C33 -4.2(4) . . . . ?
C34 C31 C32 C33 176.1(2) . . . . ?
C31 C32 C33 O4 0.4(4) . . . . ?
C31 C32 C33 C35 -177.6(2) . . . . ?
O3 C31 C34 F13 57.0(3) . . . . ?
C32 C31 C34 F13 -123.2(2) . . . . ?
O3 C31 C34 F14 -61.1(3) . . . . ?
C32 C31 C34 F14 118.6(2) . . . . ?
O3 C31 C34 F15 178.6(2) . . . . ?
C32 C31 C34 F15 -1.7(3) . . . . ?
O4 C33 C35 F18 35.7(3) . . . . ?
C32 C33 C35 F18 -146.0(2) . . . . ?
O4 C33 C35 F16 -85.0(3) . . . . ?
C32 C33 C35 F16 93.3(3) . . . . ?
O4 C33 C35 F17 155.5(2) . . . . ?
C32 C33 C35 F17 -26.2(3) . . . . ?
C17 C18 N1 C19 3.2(3) . . . . ?
C17 C18 N1 Mn1 -165.19(17) . . . . ?
C20 C19 N1 C18 -2.9(3) . . . . ?
C20 C19 N1 Mn1 165.83(17) . . . . ?
O1 Mn1 N1 C18 169.84(17) . . . . ?
O3 Mn1 N1 C18 -88.26(17) . . . . ?
O2 Mn1 N1 C18 85.41(17) . . . . ?
O4 Mn1 N1 C18 -4.03(17) . . . . ?
O1 Mn1 N1 C19 1.82(17) . . . . ?
O3 Mn1 N1 C19 103.72(17) . . . . ?
O2 Mn1 N1 C19 -82.61(17) . . . . ?
O4 Mn1 N1 C19 -172.06(16) . . . . ?
C22 C23 N2 C24 0.8(3) . . . . ?
C22 C23 N2 Mn1 -173.50(18) . . . 1_656 ?
C25 C24 N2 C23 -0.9(3) . . . . ?
C25 C24 N2 Mn1 173.49(17) . . . 1_656 ?
C27 C26 O1 Mn1 4.7(4) . . . . ?
C29 C26 O1 Mn1 -178.77(14) . . . . ?
O3 Mn1 O1 C26 169.04(18) . . . . ?
O2 Mn1 O1 C26 -8.09(18) . . . . ?
N1 Mn1 O1 C26 -100.45(18) . . . . ?
N2 Mn1 O1 C26 82.43(19) 1_454 . . . ?
C27 C28 O2 Mn1 -5.4(4) . . . . ?
C30 C28 O2 Mn1 172.85(15) . . . . ?
O1 Mn1 O2 C28 8.42(18) . . . . ?
O4 Mn1 O2 C28 -167.82(18) . . . . ?
N1 Mn1 O2 C28 97.69(18) . . . . ?
N2 Mn1 O2 C28 -77.92(18) 1_454 . . . ?
C32 C31 O3 Mn1 -15.7(3) . . . . ?
C34 C31 O3 Mn1 163.94(14) . . . . ?
O1 Mn1 O3 C31 -150.26(17) . . . . ?
O4 Mn1 O3 C31 25.65(17) . . . . ?
N1 Mn1 O3 C31 120.13(17) . . . . ?
N2 Mn1 O3 C31 -64.51(17) 1_454 . . . ?
C32 C33 O4 Mn1 22.0(3) . . . . ?
C35 C33 O4 Mn1 -159.89(15) . . . . ?
O3 Mn1 O4 C33 -28.41(17) . . . . ?
O2 Mn1 O4 C33 149.20(17) . . . . ?
N1 Mn1 O4 C33 -118.56(17) . . . . ?
N2 Mn1 O4 C33 59.03(18) 1_454 . . . ?
C2 C1 S1 C4 0.69(18) . . . . ?
C14 C1 S1 C4 179.57(18) . . . . ?
C3 C4 S1 C1 -0.99(18) . . . . ?
C16 C4 S1 C1 -177.89(19) . . . . ?
C11 C10 S2 C13 -0.08(17) . . . . ?
C15 C10 S2 C13 178.51(18) . . . . ?
C12 C13 S2 C10 -0.34(17) . . . . ?
C21 C13 S2 C10 -176.66(18) . . . . ?
